data_1526461
loop_
_publ_author_name
'Sato, E.'
'Ishii, O.'
'Akao, T.'
'Ohsuna, T.'
'Hiraga, K.'
'Kambe, S.'

_publ_section_title
;
 Synthesis of (M0.33 Cu0.67) Sr2 Y Cu2 Oy: a novel layered cuprate with a
 block layer of (As0.33 Cu0.67) O0.88
;
_journal_name_full 'Physica C (Amsterdam)'
_journal_page_first 33
_journal_page_last 42
_journal_volume 336
_journal_year 2000
_chemical_formula_sum 'As0.33 Cu2.67 O6.88 Sr2 Y'
_chemical_name_systematic '(As0.33 Cu0.67) Sr2 Y Cu2 O6.88'
_space_group_IT_number 123
_symmetry_space_group_name_Hall '-P 4 2'
_symmetry_space_group_name_H-M 'P 4/m m m'
_cell_angle_alpha 90
_cell_angle_beta 90
_cell_angle_gamma 90
_cell_formula_units_Z 1
_cell_length_a 3.829
_cell_length_b 3.829
_cell_length_c 11.47
_cell_volume 168.164
_citation_journal_id_ASTM PHYCE6
_cod_data_source_file Sato_PHYCE6_2000_428.cif
_cod_data_source_block As0.33Cu2.67O6.88Sr2Y1
_cod_original_cell_volume 168.1644
_cod_original_formula_sum 'As0.33 Cu2.67 O6.88 Sr2 Y1'
_cod_database_code 1526461

loop_
_symmetry_equiv_pos_as_xyz
x,y,z
-y,x,z
-x,-y,z
y,-x,z
x,-y,-z
y,x,-z
-x,y,-z
-y,-x,-z
-x,-y,-z
y,-x,-z
x,y,-z
-y,x,-z
-x,y,z
-y,-x,z
x,-y,z
y,x,z

loop_
_atom_site_label
_atom_site_type_symbol
_atom_site_fract_x
_atom_site_fract_y
_atom_site_fract_z
_atom_site_occupancy
_atom_site_U_iso_or_equiv
Sr1 Sr+2 0.5 0.5 0.198 1 0.0
O2 O-2 0 0 0.152 1 0.0
O4 O-2 0 0.5 0 0.205 0.0
O3 O-2 0.5 0.5 0 0.47 0.0
Cu1 Cu+2 0 0 0 0.668 0.0
Cu2 Cu+2 0 0 0.352 1 0.0
O1 O-2 0 0.5 0.37 1 0.0
Y1 Y+3 0.5 0.5 0.5 1 0.0
As1 As+3 0 0 0 0.328 0.0
